data_7719584
loop_
_publ_author_name
'Coconubo-Guio, Laura'
'Moreno, Sonia'
'Monge, Miguel'
'Olmos, M. Elena'
'Lop&#xe9;z-de-Luzuriaga, Jos&#xe9; M'

_publ_section_title
;
 Gold(I) complexes of 2-(diphenylphosphino)aniline: synthesis and
 influence of the perhalophenyl ligand on their assembly.
;
_journal_issue 42
_journal_name_full 'Dalton transactions (Cambridge, England : 2003)'
_journal_page_first 15923
_journal_page_last 15932
_journal_paper_doi 10.1039/d5dt01563d
_journal_volume 54
_journal_year 2025
_chemical_formula_moiety 'C24 H16 Au Br F4 N P'
_chemical_formula_sum 'C24 H16 Au Br F4 N P'
_chemical_formula_weight 702.22
_space_group_crystal_system monoclinic
_space_group_IT_number 14
_space_group_name_Hall '-P 2yn'
_space_group_name_H-M_alt 'P 1 21/n 1'
_atom_sites_solution_hydrogens geom
_atom_sites_solution_primary dual
_audit_creation_method SHELXL-2014/7
_audit_update_record
;
2025-09-12 deposited with the CCDC.	2025-10-03 downloaded from the CCDC.
;
_cell_angle_alpha 90
_cell_angle_beta 99.558(5)
_cell_angle_gamma 90
_cell_formula_units_Z 4
_cell_length_a 8.1842(11)
_cell_length_b 12.0374(15)
_cell_length_c 23.570(3)
_cell_measurement_reflns_used 9584
_cell_measurement_temperature 300(2)
_cell_measurement_theta_max 27.96
_cell_measurement_theta_min 3.04
_cell_volume 2289.8(5)
_computing_cell_refinement 'SAINT V8.40A (?, 2016)'
_computing_data_collection 'Collect (Bruker AXS BV, 1997-2004)'
_computing_data_reduction 'SAINT V8.40A (?, 2016)'
_computing_molecular_graphics 'Olex2 (Dolomanov et al., 2009)'
_computing_publication_material 'Olex2 (Dolomanov et al., 2009)'
_computing_structure_refinement 'SHELXL-2014/7 (Sheldrick, 2014)'
_computing_structure_solution 'XT (Sheldrick, 2015)'
_diffrn_ambient_temperature 300(2)
_diffrn_measured_fraction_theta_full 0.997
_diffrn_measured_fraction_theta_max 0.997
_diffrn_measurement_device_type 'Bruker APEX-II CCD'
_diffrn_measurement_method '\f and \w scans'
_diffrn_radiation_type MoK\a
_diffrn_radiation_wavelength 0.71073
_diffrn_reflns_av_R_equivalents 0.0437
_diffrn_reflns_av_unetI/netI 0.0112
_diffrn_reflns_Laue_measured_fraction_full 0.997
_diffrn_reflns_Laue_measured_fraction_max 0.997
_diffrn_reflns_limit_h_max 9
_diffrn_reflns_limit_h_min -9
_diffrn_reflns_limit_k_max 14
_diffrn_reflns_limit_k_min -14
_diffrn_reflns_limit_l_max 28
_diffrn_reflns_limit_l_min -28
_diffrn_reflns_number 111607
_diffrn_reflns_point_group_measured_fraction_full 0.997
_diffrn_reflns_point_group_measured_fraction_max 0.997
_diffrn_reflns_theta_full 25.242
_diffrn_reflns_theta_max 25.681
_diffrn_reflns_theta_min 3.039
_exptl_absorpt_coefficient_mu 8.284
_exptl_absorpt_correction_T_max 0.0294
_exptl_absorpt_correction_T_min 0.0073
_exptl_absorpt_correction_type numerical
_exptl_absorpt_process_details
;
SADABS-2016/2 (Bruker,2016/2) was used for absorption correction.
wR2(int) was 0.1147 before and 0.0549 after correction.
The Ratio of minimum to maximum transmission is 0.2483.
The \l/2 correction factor is Not present.
;
_exptl_crystal_colour colourless
_exptl_crystal_density_diffrn 2.037
_exptl_crystal_description prism
_exptl_crystal_F_000 1328
_exptl_crystal_size_max 0.283
_exptl_crystal_size_mid 0.096
_exptl_crystal_size_min 0.084
_refine_diff_density_max 2.223
_refine_diff_density_min -2.420
_refine_diff_density_rms 0.160
_refine_ls_extinction_method none
_refine_ls_goodness_of_fit_ref 1.342
_refine_ls_hydrogen_treatment constr
_refine_ls_matrix_type full
_refine_ls_number_parameters 286
_refine_ls_number_reflns 4329
_refine_ls_number_restraints 0
_refine_ls_restrained_S_all 1.342
_refine_ls_R_factor_all 0.0745
_refine_ls_R_factor_gt 0.0726
_refine_ls_shift/su_max 0.000
_refine_ls_shift/su_mean 0.000
_refine_ls_structure_factor_coef Fsqd
_refine_ls_weighting_details 'w=1/[\s^2^(Fo^2^)+36.3104P] where P=(Fo^2^+2Fc^2^)/3'
_refine_ls_weighting_scheme calc
_refine_ls_wR_factor_gt 0.1542
_refine_ls_wR_factor_ref 0.1549
_reflns_Friedel_coverage 0.000
_reflns_number_gt 4133
_reflns_number_total 4329
_reflns_threshold_expression 'I > 2\s(I)'
_cod_data_source_file d5dt01563d2.cif
_cod_data_source_block shelx
_cod_depositor_comments 'Adding full bibliography for 7719584--7719587.cif.'
_cod_original_sg_symbol_H-M 'P 21/n'
_cod_database_code 7719584
_shelx_shelxl_version_number 2014/7
_shelx_space_group_comment
;
The symmetry employed for this shelxl refinement is uniquely defined
by the following loop, which should always be used as a source of
symmetry information in preference to the above space-group names.
They are only intended as comments.
;
_shelx_estimated_absorpt_t_min 0.203
_shelx_estimated_absorpt_t_max 0.543

loop_
_space_group_symop_operation_xyz
'x, y, z'
'-x+1/2, y+1/2, -z+1/2'
'-x, -y, -z'
'x-1/2, -y-1/2, z-1/2'

loop_
_atom_site_label
_atom_site_type_symbol
_atom_site_fract_x
_atom_site_fract_y
_atom_site_fract_z
_atom_site_U_iso_or_equiv
_atom_site_adp_type
_atom_site_occupancy
_atom_site_site_symmetry_order
_atom_site_calc_flag
_atom_site_refinement_flags_posn
_atom_site_refinement_flags_adp
_atom_site_refinement_flags_occupancy
_atom_site_disorder_assembly
_atom_site_disorder_group
Au Au 0.46367(7) 0.26172(5) 0.41863(3) 0.0670(2) Uani 1 1 d . . . . .
C1 C 0.3619(16) 0.1280(10) 0.4563(6) 0.057(3) Uani 1 1 d . . . . .
C2 C 0.376(2) 0.1239(14) 0.5157(7) 0.072(4) Uani 1 1 d . . . . .
C3 C 0.302(2) 0.0380(16) 0.5421(7) 0.081(5) Uani 1 1 d . . . . .
C4 C 0.207(2) -0.0397(16) 0.5082(10) 0.088(6) Uani 1 1 d . . . . .
C5 C 0.191(2) -0.0344(14) 0.4500(8) 0.081(5) Uani 1 1 d . . . . .
C6 C 0.2682(18) 0.0494(12) 0.4242(6) 0.066(4) Uani 1 1 d . . . . .
F1 F 0.4750(12) 0.1977(7) 0.5512(3) 0.082(3) Uani 1 1 d . . . . .
F2 F 0.3198(16) 0.0310(11) 0.5987(5) 0.126(4) Uani 1 1 d . . . . .
F3 F 0.1362(14) -0.1229(10) 0.5338(6) 0.128(5) Uani 1 1 d . . . . .
F4 F 0.1003(15) -0.1123(9) 0.4191(6) 0.129(5) Uani 1 1 d . . . . .
Br Br 0.2427(3) 0.04862(19) 0.34417(9) 0.1068(7) Uani 1 1 d . . . . .
P P 0.5605(5) 0.4087(3) 0.37354(17) 0.0599(9) Uani 1 1 d . . . . .
C7 C 0.6579(17) 0.3703(11) 0.3125(6) 0.061(3) Uani 1 1 d . . . . .
C8A C 0.772(2) 0.2862(15) 0.3170(8) 0.088(5) Uani 0.5 1 d . . P A 1
C8B C 0.772(2) 0.2862(15) 0.3170(8) 0.088(5) Uani 0.5 1 d . . P A 2
H8B H 0.8041 0.2500 0.3520 0.106 Uiso 0.5 1 calc R U P A 2
C9 C 0.840(3) 0.2548(18) 0.2682(12) 0.114(7) Uani 1 1 d . . . . .
H9 H 0.9149 0.1964 0.2707 0.137 Uiso 1 1 calc R U . A 1
C10 C 0.796(2) 0.310(2) 0.2176(10) 0.105(7) Uani 1 1 d . . . . .
H10 H 0.8405 0.2883 0.1855 0.126 Uiso 1 1 calc R U . . .
C11 C 0.690(2) 0.3927(19) 0.2138(9) 0.102(6) Uani 1 1 d . . . . .
H11 H 0.6629 0.4305 0.1791 0.123 Uiso 1 1 calc R U . . .
C12 C 0.6200(18) 0.4245(14) 0.2601(7) 0.074(4) Uani 1 1 d . . . . .
H12 H 0.5455 0.4834 0.2563 0.089 Uiso 1 1 calc R U . . .
NA N 0.844(4) 0.241(3) 0.3650(13) 0.114(11) Uani 0.5 1 d . . P A 1
HAA H 0.8205 0.2638 0.3973 0.137 Uiso 0.5 1 calc R U P A 1
HAB H 0.9142 0.1882 0.3643 0.137 Uiso 0.5 1 calc R U P A 1
NB N 0.233(4) 0.354(2) 0.2969(14) 0.108(11) Uani 0.5 1 d . . P B 2
HB1 H 0.3121 0.3086 0.3092 0.129 Uiso 0.5 1 calc R U P B 2
HB2 H 0.1438 0.3301 0.2760 0.129 Uiso 0.5 1 calc R U P B 2
C13 C 0.3899(10) 0.5011(7) 0.3435(4) 0.059(3) Uani 1 1 d G . . . .
C14A C 0.2483(12) 0.4584(7) 0.3098(5) 0.081(5) Uani 0.5 1 d G . P B 1
H14 H 0.2397 0.3825 0.3025 0.097 Uiso 0.5 1 calc R U P B 1
C14B C 0.2483(12) 0.4584(7) 0.3098(5) 0.081(5) Uani 0.5 1 d . . P B 2
C15 C 0.1194(10) 0.5290(10) 0.2872(4) 0.091(5) Uani 1 1 d G . . B .
H15 H 0.0247 0.5004 0.2647 0.109 Uiso 1 1 calc R U . C 1
C16 C 0.1322(11) 0.6424(10) 0.2982(5) 0.089(5) Uani 1 1 d G . . B .
H16 H 0.0460 0.6896 0.2831 0.107 Uiso 1 1 calc R U . . .
C17 C 0.2739(14) 0.6851(6) 0.3319(5) 0.093(5) Uani 1 1 d G . . B .
H17 H 0.2825 0.7610 0.3393 0.111 Uiso 1 1 calc R U . . .
C18 C 0.4027(11) 0.6145(8) 0.3545(4) 0.076(4) Uani 1 1 d G . . B .
H18 H 0.4975 0.6431 0.3770 0.091 Uiso 1 1 calc R U . . .
C19 C 0.7073(16) 0.4939(11) 0.4192(6) 0.059(3) Uani 1 1 d . . . . .
C20 C 0.7048(18) 0.4915(12) 0.4799(7) 0.067(4) Uani 1 1 d . . . . .
H20 H 0.6379 0.4425 0.4962 0.081 Uiso 1 1 calc R U . . .
C21 C 0.809(2) 0.5676(18) 0.5130(8) 0.093(6) Uani 1 1 d . . . . .
H21 H 0.8126 0.5672 0.5527 0.112 Uiso 1 1 calc R U . . .
C22 C 0.903(2) 0.6394(16) 0.4915(10) 0.094(6) Uani 1 1 d . . . . .
H22 H 0.9653 0.6903 0.5156 0.112 Uiso 1 1 calc R U . . .
C23 C 0.909(2) 0.6401(15) 0.4329(9) 0.091(5) Uani 1 1 d . . . . .
H23 H 0.9791 0.6892 0.4181 0.109 Uiso 1 1 calc R U . . .
C24 C 0.8107(18) 0.5678(13) 0.3968(7) 0.072(4) Uani 1 1 d . . . . .
H24 H 0.8135 0.5685 0.3575 0.087 Uiso 1 1 calc R U . . .

loop_
_atom_site_aniso_label
_atom_site_aniso_U_11
_atom_site_aniso_U_22
_atom_site_aniso_U_33
_atom_site_aniso_U_23
_atom_site_aniso_U_13
_atom_site_aniso_U_12
Au 0.0684(4) 0.0530(3) 0.0789(4) 0.0079(3) 0.0100(3) -0.0081(3)
C1 0.060(8) 0.044(7) 0.067(8) -0.003(6) 0.013(6) 0.004(6)
C2 0.076(10) 0.076(10) 0.068(9) 0.001(8) 0.023(8) 0.011(8)
C3 0.081(11) 0.098(13) 0.071(10) 0.020(10) 0.034(9) 0.025(10)
C4 0.058(9) 0.089(13) 0.123(16) 0.038(12) 0.035(10) 0.008(9)
C5 0.067(10) 0.072(11) 0.102(13) 0.008(10) 0.008(9) 0.000(8)
C6 0.070(9) 0.058(8) 0.071(9) 0.003(7) 0.014(7) -0.006(7)
F1 0.115(7) 0.070(5) 0.059(5) -0.014(4) 0.007(5) 0.001(5)
F2 0.155(11) 0.149(11) 0.082(7) 0.023(7) 0.045(7) 0.021(9)
F3 0.096(8) 0.122(9) 0.174(12) 0.067(9) 0.043(8) -0.012(7)
F4 0.116(9) 0.087(8) 0.172(12) 0.029(8) -0.013(8) -0.048(7)
Br 0.1300(17) 0.0996(14) 0.0806(12) -0.0055(11) -0.0123(11) -0.0176(13)
P 0.058(2) 0.052(2) 0.067(2) 0.0032(17) 0.0043(17) -0.0067(16)
C7 0.061(8) 0.048(7) 0.071(9) 0.000(7) 0.002(7) 0.001(6)
C8A 0.108(14) 0.071(11) 0.081(11) -0.002(9) 0.002(10) 0.018(10)
C8B 0.108(14) 0.071(11) 0.081(11) -0.002(9) 0.002(10) 0.018(10)
C9 0.100(15) 0.084(14) 0.16(2) -0.038(15) 0.013(15) 0.021(12)
C10 0.085(13) 0.130(19) 0.101(15) -0.042(14) 0.018(11) 0.014(13)
C11 0.098(14) 0.122(17) 0.092(13) -0.021(12) 0.033(11) -0.007(13)
C12 0.064(9) 0.081(11) 0.079(10) 0.012(9) 0.019(8) 0.004(8)
NA 0.16(3) 0.10(2) 0.09(2) 0.016(19) 0.04(2) 0.05(2)
NB 0.10(2) 0.061(17) 0.15(3) -0.022(18) -0.04(2) 0.001(16)
C13 0.054(8) 0.051(7) 0.073(9) -0.009(7) 0.017(6) -0.008(6)
C14A 0.051(8) 0.116(15) 0.077(10) 0.005(10) 0.013(7) -0.001(9)
C14B 0.051(8) 0.116(15) 0.077(10) 0.005(10) 0.013(7) -0.001(9)
C15 0.059(10) 0.117(16) 0.092(12) 0.001(11) -0.003(8) 0.004(10)
C16 0.063(10) 0.103(14) 0.102(13) -0.003(11) 0.014(9) 0.021(10)
C17 0.088(12) 0.059(10) 0.132(16) -0.003(10) 0.018(11) 0.007(9)
C18 0.067(9) 0.063(9) 0.094(12) 0.003(8) 0.004(8) 0.003(8)
C19 0.055(8) 0.056(8) 0.064(8) 0.000(7) 0.009(6) 0.006(6)
C20 0.064(9) 0.052(8) 0.083(10) -0.017(7) 0.003(7) 0.010(7)
C21 0.069(11) 0.117(16) 0.090(12) -0.027(12) 0.002(9) 0.015(11)
C22 0.075(12) 0.085(13) 0.114(16) -0.034(12) -0.003(11) -0.003(10)
C23 0.067(10) 0.079(12) 0.126(16) -0.002(11) 0.014(10) -0.020(9)
C24 0.070(9) 0.069(10) 0.079(10) 0.002(8) 0.013(8) -0.015(8)

loop_
_atom_type_symbol
_atom_type_description
_atom_type_scat_dispersion_real
_atom_type_scat_dispersion_imag
_atom_type_scat_source
C C 0.0033 0.0016 'International Tables Vol C Tables 4.2.6.8 and 6.1.1.4'
H H 0.0000 0.0000 'International Tables Vol C Tables 4.2.6.8 and 6.1.1.4'
Au Au -2.0133 8.8022 'International Tables Vol C Tables 4.2.6.8 and 6.1.1.4'
Br Br -0.2901 2.4595 'International Tables Vol C Tables 4.2.6.8 and 6.1.1.4'
F F 0.0171 0.0103 'International Tables Vol C Tables 4.2.6.8 and 6.1.1.4'
N N 0.0061 0.0033 'International Tables Vol C Tables 4.2.6.8 and 6.1.1.4'
P P 0.1023 0.0942 'International Tables Vol C Tables 4.2.6.8 and 6.1.1.4'

loop_
_geom_angle_atom_site_label_1
_geom_angle_atom_site_label_2
_geom_angle_atom_site_label_3
_geom_angle
_geom_angle_site_symmetry_1
_geom_angle_site_symmetry_3
_geom_angle_publ_flag
C1 Au P 176.5(4) . . ?
C6 C1 C2 118.8(14) . . ?
C6 C1 Au 121.8(11) . . ?
C2 C1 Au 119.1(11) . . ?
F1 C2 C1 122.0(14) . . ?
F1 C2 C3 117.5(14) . . ?
C1 C2 C3 120.3(16) . . ?
F2 C3 C4 119.8(17) . . ?
F2 C3 C2 120.9(19) . . ?
C4 C3 C2 119.3(16) . . ?
F3 C4 C5 121(2) . . ?
F3 C4 C3 119.1(19) . . ?
C5 C4 C3 120.2(16) . . ?
F4 C5 C4 118.2(17) . . ?
F4 C5 C6 121.6(17) . . ?
C4 C5 C6 120.2(17) . . ?
C1 C6 C5 121.1(15) . . ?
C1 C6 Br 121.6(11) . . ?
C5 C6 Br 117.3(12) . . ?
C19 P C7 106.4(6) . . ?
C19 P C13 106.0(5) . . ?
C7 P C13 104.7(6) . . ?
C19 P Au 114.5(5) . . ?
C7 P Au 113.9(5) . . ?
C13 P Au 110.6(3) . . ?
C8B C7 C12 117.8(15) . . ?
C8A C7 C12 117.8(15) . . ?
C8B C7 P 120.6(13) . . ?
C8A C7 P 120.6(13) . . ?
C12 C7 P 121.6(11) . . ?
NA C8A C7 125(2) . . ?
NA C8A C9 114(2) . . ?
C7 C8A C9 119.4(18) . . ?
C7 C8B C9 119.4(18) . . ?
C7 C8B H8B 120.3 . . ?
C9 C8B H8B 120.3 . . ?
C10 C9 C8A 120.3(19) . . ?
C10 C9 C8B 120.3(19) . . ?
C10 C9 H9 119.9 . . ?
C8A C9 H9 119.9 . . ?
C11 C10 C9 120(2) . . ?
C11 C10 H10 119.9 . . ?
C9 C10 H10 119.9 . . ?
C10 C11 C12 121(2) . . ?
C10 C11 H11 119.4 . . ?
C12 C11 H11 119.4 . . ?
C11 C12 C7 121.1(17) . . ?
C11 C12 H12 119.4 . . ?
C7 C12 H12 119.4 . . ?
C8A NA HAA 120.0 . . ?
C8A NA HAB 120.0 . . ?
HAA NA HAB 120.0 . . ?
C14B NB HB1 120.0 . . ?
C14B NB HB2 120.0 . . ?
HB1 NB HB2 120.0 . . ?
C14B C13 C18 120.0 . . ?
C14A C13 C18 120.0 . . ?
C14B C13 P 120.3(6) . . ?
C14A C13 P 120.3(6) . . ?
C18 C13 P 119.7(6) . . ?
C13 C14A C15 120.0 . . ?
C13 C14A H14 120.0 . . ?
C15 C14A H14 120.0 . . ?
NB C14B C13 122.2(15) . . ?
NB C14B C15 117.8(15) . . ?
C13 C14B C15 120.0 . . ?
C16 C15 C14B 120.0 . . ?
C16 C15 C14A 120.0 . . ?
C16 C15 H15 120.0 . . ?
C14A C15 H15 120.0 . . ?
C15 C16 C17 120.0 . . ?
C15 C16 H16 120.0 . . ?
C17 C16 H16 120.0 . . ?
C18 C17 C16 120.0 . . ?
C18 C17 H17 120.0 . . ?
C16 C17 H17 120.0 . . ?
C17 C18 C13 120.0 . . ?
C17 C18 H18 120.0 . . ?
C13 C18 H18 120.0 . . ?
C24 C19 C20 120.2(14) . . ?
C24 C19 P 121.7(11) . . ?
C20 C19 P 117.8(11) . . ?
C21 C20 C19 115.7(16) . . ?
C21 C20 H20 122.2 . . ?
C19 C20 H20 122.1 . . ?
C22 C21 C20 123.9(19) . . ?
C22 C21 H21 118.1 . . ?
C20 C21 H21 118.1 . . ?
C21 C22 C23 120.6(18) . . ?
C21 C22 H22 119.7 . . ?
C23 C22 H22 119.7 . . ?
C24 C23 C22 119.7(17) . . ?
C24 C23 H23 120.2 . . ?
C22 C23 H23 120.2 . . ?
C23 C24 C19 119.9(16) . . ?
C23 C24 H24 120.1 . . ?
C19 C24 H24 120.1 . . ?

loop_
_geom_bond_atom_site_label_1
_geom_bond_atom_site_label_2
_geom_bond_distance
_geom_bond_site_symmetry_2
_geom_bond_publ_flag
Au C1 2.079(13) . ?
Au P 2.273(4) . ?
C1 C6 1.366(19) . ?
C1 C2 1.386(19) . ?
C2 F1 1.384(18) . ?
C2 C3 1.40(2) . ?
C3 F2 1.321(18) . ?
C3 C4 1.38(3) . ?
C4 F3 1.349(18) . ?
C4 C5 1.36(2) . ?
C5 F4 1.334(19) . ?
C5 C6 1.39(2) . ?
C6 Br 1.863(15) . ?
P C19 1.796(14) . ?
P C7 1.817(15) . ?
P C13 1.833(8) . ?
C7 C8B 1.37(2) . ?
C7 C8A 1.37(2) . ?
C7 C12 1.385(19) . ?
C8A NA 1.30(3) . ?
C8A C9 1.41(3) . ?
C8B C9 1.41(3) . ?
C8B H8B 0.9300 . ?
C9 C10 1.36(3) . ?
C9 H9 0.9300 . ?
C10 C11 1.31(3) . ?
C10 H10 0.9300 . ?
C11 C12 1.37(2) . ?
C11 H11 0.9300 . ?
C12 H12 0.9300 . ?
NA HAA 0.8600 . ?
NA HAB 0.8600 . ?
NB C14B 1.29(3) . ?
NB HB1 0.8600 . ?
NB HB2 0.8600 . ?
C13 C14B 1.3900 . ?
C13 C14A 1.3900 . ?
C13 C18 1.3900 . ?
C14A C15 1.3900 . ?
C14A H14 0.9300 . ?
C14B C15 1.3900 . ?
C15 C16 1.3900 . ?
C15 H15 0.9300 . ?
C16 C17 1.3900 . ?
C16 H16 0.9300 . ?
C17 C18 1.3900 . ?
C17 H17 0.9300 . ?
C18 H18 0.9300 . ?
C19 C24 1.391(19) . ?
C19 C20 1.435(19) . ?
C20 C21 1.40(2) . ?
C20 H20 0.9300 . ?
C21 C22 1.31(3) . ?
C21 H21 0.9300 . ?
C22 C23 1.39(3) . ?
C22 H22 0.9300 . ?
C23 C24 1.38(2) . ?
C23 H23 0.9300 . ?
C24 H24 0.9300 . ?

loop_
_geom_hbond_atom_site_label_D
_geom_hbond_atom_site_label_H
_geom_hbond_atom_site_label_A
_geom_hbond_distance_DH
_geom_hbond_distance_HA
_geom_hbond_distance_DA
_geom_hbond_angle_DHA
_geom_hbond_site_symmetry_A
NA HAA Au 0.86 3.04 3.55(3) 120.1 .
NB HB1 Au 0.86 2.73 3.35(3) 130.4 .
NA HAA F3 0.86 2.33 2.76(3) 110.7 3_656
C22 H22 F3 0.93 2.65 3.49(2) 151.9 1_665
C23 H23 F4 0.93 2.59 3.41(2) 147.4 1_665
C11 H11 F2 0.93 2.50 3.21(2) 132.6 4_665
C18 H18 F1 0.93 2.54 3.211(12) 129.2 3_666
